data_2216078
loop_
_publ_author_name
'Zhao-Peng Deng'
'Shan Gao'
'Li-Hua Huo'
'Hui Zhao'

_publ_section_title
;
 2,2'-[<i>m</i>-Phenylenebis(methyleneimino)]dipyridinium
 dichloridobis(4-formylbenzoato-\k^2^<i>O</i>,<i>O</i>')cadmate(II)
 dihydrate
;
_journal_coeditor_code NG2347
_journal_issue 11
_journal_name_full 'Acta Crystallographica Section E'
_journal_page_first m2834
_journal_page_last m2834
_journal_paper_doi 10.1107/S1600536807052439
_journal_volume 63
_journal_year 2007
_chemical_formula_iupac '(C18 H20 N4) [Cd Cl2 (C8 H5 O3)2], 2H2 O'
_chemical_formula_moiety 'C18 H20 N4 +, C16 H10 Cd Cl O6 2-, 2H2 O'
_chemical_formula_sum 'C34 H34 Cd Cl2 N4 O8'
_chemical_formula_weight 809.95
_chemical_name_systematic
;
2,2'-[m-Phenylenebis(methyleneimino)]dipyridinium
dichloridobis(4-formylbenzoato-\k^2^<i>O</i>,<i>O</i>')cadmate(II) dihydrate
;
_space_group_IT_number 13
_symmetry_cell_setting monoclinic
_symmetry_space_group_name_Hall '-P 2yac'
_symmetry_space_group_name_H-M 'P 1 2/n 1'
_atom_sites_solution_hydrogens geom
_atom_sites_solution_primary direct
_atom_sites_solution_secondary difmap
_audit_creation_method SHELXL-97
_cell_angle_alpha 90.00
_cell_angle_beta 94.84(3)
_cell_angle_gamma 90.00
_cell_formula_units_Z 2
_cell_length_a 7.7856(16)
_cell_length_b 11.956(2)
_cell_length_c 18.509(4)
_cell_measurement_reflns_used 10612
_cell_measurement_temperature 295(2)
_cell_measurement_theta_max 27.45
_cell_measurement_theta_min 3.14
_cell_volume 1716.8(6)
_computing_cell_refinement 'RAPID-AUTO (Rigaku, 1998)'
_computing_data_collection 'RAPID-AUTO (Rigaku, 1998)'
_computing_data_reduction 'CrystalStructure (Rigaku/MSC, 2002)'
_computing_molecular_graphics 'ORTEPII (Johnson, 1976)'
_computing_publication_material 'SHELXL97 (Sheldrick, 1997)'
_computing_structure_refinement 'SHELXL97 (Sheldrick, 1997)'
_computing_structure_solution 'SHELXS97 (Sheldrick, 1997)'
_diffrn_ambient_temperature 295(2)
_diffrn_detector_area_resol_mean 10.000
_diffrn_measured_fraction_theta_full 0.995
_diffrn_measured_fraction_theta_max 0.995
_diffrn_measurement_device_type 'Rigaku R-AXIS RAPID'
_diffrn_measurement_method \w
_diffrn_radiation_monochromator graphite
_diffrn_radiation_source 'fine-focus sealed tube'
_diffrn_radiation_type MoK\a
_diffrn_radiation_wavelength 0.71073
_diffrn_reflns_av_R_equivalents 0.0572
_diffrn_reflns_av_sigmaI/netI 0.0505
_diffrn_reflns_limit_h_max 9
_diffrn_reflns_limit_h_min -10
_diffrn_reflns_limit_k_max 15
_diffrn_reflns_limit_k_min -15
_diffrn_reflns_limit_l_max 23
_diffrn_reflns_limit_l_min -23
_diffrn_reflns_number 16167
_diffrn_reflns_theta_full 27.47
_diffrn_reflns_theta_max 27.47
_diffrn_reflns_theta_min 3.13
_diffrn_standards_decay_% 0
_diffrn_standards_interval_count 0
_diffrn_standards_interval_time 0
_diffrn_standards_number 0
_exptl_absorpt_coefficient_mu 0.849
_exptl_absorpt_correction_T_max 0.8622
_exptl_absorpt_correction_T_min 0.7498
_exptl_absorpt_correction_type multi-scan
_exptl_absorpt_process_details '(ABSCOR; Higashi, 1995)'
_exptl_crystal_colour colorless
_exptl_crystal_density_diffrn 1.567
_exptl_crystal_density_method 'not measured'
_exptl_crystal_description prism
_exptl_crystal_F_000 824
_exptl_crystal_size_max 0.36
_exptl_crystal_size_mid 0.29
_exptl_crystal_size_min 0.18
_refine_diff_density_max 1.179
_refine_diff_density_min -1.513
_refine_ls_extinction_method none
_refine_ls_goodness_of_fit_ref 1.097
_refine_ls_hydrogen_treatment mixed
_refine_ls_matrix_type full
_refine_ls_number_parameters 235
_refine_ls_number_reflns 3918
_refine_ls_number_restraints 5
_refine_ls_restrained_S_all 1.096
_refine_ls_R_factor_all 0.0871
_refine_ls_R_factor_gt 0.0412
_refine_ls_shift/su_max 0.000
_refine_ls_shift/su_mean 0.000
_refine_ls_structure_factor_coef Fsqd
_refine_ls_weighting_details 'calc w=1/[\s^2^(Fo^2^)+4.8999P] where P=(Fo^2^+2Fc^2^)/3'
_refine_ls_weighting_scheme calc
_refine_ls_wR_factor_gt 0.0655
_refine_ls_wR_factor_ref 0.0980
_reflns_number_gt 2592
_reflns_number_total 3918
_reflns_threshold_expression I>2\s(I)
_cod_data_source_file ng2347.cif
_cod_data_source_block I
_cod_original_sg_symbol_H-M 'P 2/n'
_cod_database_code 2216078
_cod_database_fobs_code 2216078

loop_
_symmetry_equiv_pos_as_xyz
'x, y, z'
'-x+1/2, y, -z+1/2'
'-x, -y, -z'
'x-1/2, -y, z-1/2'

loop_
_atom_site_type_symbol
_atom_site_label
_atom_site_fract_x
_atom_site_fract_y
_atom_site_fract_z
_atom_site_U_iso_or_equiv
_atom_site_adp_type
_atom_site_calc_flag
_atom_site_refinement_flags
_atom_site_occupancy
Cd Cd1 0.7500 0.53198(4) 0.2500 0.03870(14) Uani d S 1
Cl Cl1 0.49551(16) 0.65424(11) 0.25523(7) 0.0566(3) Uani d . 1
O O1W 0.3005(5) 0.4707(4) 0.3449(2) 0.0804(12) Uani d D 1
H H1W1 0.337(7) 0.526(4) 0.321(3) 0.121 Uiso d D 1
H H1W2 0.201(4) 0.452(5) 0.327(3) 0.121 Uiso d D 1
O O1 0.9408(4) 0.3811(3) 0.30373(16) 0.0529(8) Uani d . 1
O O2 0.7587(4) 0.4687(3) 0.36951(16) 0.0486(8) Uani d . 1
O O3 1.1884(5) 0.0472(3) 0.6110(2) 0.0783(12) Uani d . 1
N N1 0.4510(5) 0.3320(3) 0.4498(3) 0.0532(10) Uani d D 1
H H1N 0.409(6) 0.386(3) 0.423(2) 0.064 Uiso d D 1
N N2 0.5264(5) 0.2507(3) 0.3447(2) 0.0486(10) Uani d D 1
H H2N 0.495(6) 0.312(2) 0.323(2) 0.058 Uiso d D 1
C C1 0.8746(6) 0.3968(4) 0.3627(2) 0.0403(10) Uani d . 1
C C2 0.9362(5) 0.3271(3) 0.4277(2) 0.0357(9) Uani d . 1
C C3 0.9058(6) 0.3627(4) 0.4967(2) 0.0431(11) Uani d . 1
H H3 0.8470 0.4293 0.5030 0.052 Uiso calc R 1
C C4 0.9632(6) 0.2992(4) 0.5562(2) 0.0457(11) Uani d . 1
H H4 0.9448 0.3241 0.6026 0.055 Uiso calc R 1
C C5 1.0478(5) 0.1988(4) 0.5477(2) 0.0427(11) Uani d . 1
C C6 1.0754(6) 0.1623(4) 0.4780(2) 0.0466(11) Uani d . 1
H H6 1.1304 0.0944 0.4715 0.056 Uiso calc R 1
C C7 1.0212(6) 0.2268(4) 0.4191(2) 0.0447(11) Uani d . 1
H H7 1.0419 0.2028 0.3728 0.054 Uiso calc R 1
C C8 1.1105(7) 0.1334(4) 0.6124(3) 0.0597(14) Uani d . 1
H H8 1.0878 0.1613 0.6575 0.072 Uiso calc R 1
C C9 0.4429(7) 0.3363(5) 0.5225(3) 0.0658(15) Uani d . 1
H H9 0.3978 0.3994 0.5434 0.079 Uiso calc R 1
C C10 0.4993(7) 0.2502(5) 0.5646(3) 0.0691(16) Uani d . 1
H H10 0.4947 0.2528 0.6146 0.083 Uiso calc R 1
C C11 0.5647(7) 0.1570(5) 0.5314(3) 0.0615(14) Uani d . 1
H H11 0.6045 0.0967 0.5598 0.074 Uiso calc R 1
C C12 0.5720(6) 0.1522(4) 0.4585(2) 0.0466(11) Uani d . 1
H H12 0.6138 0.0885 0.4371 0.056 Uiso calc R 1
C C13 0.5161(5) 0.2434(4) 0.4161(2) 0.0421(11) Uani d . 1
C C14 0.5600(5) 0.1570(4) 0.2978(2) 0.0440(11) Uani d . 1
H H14A 0.6432 0.1074 0.3233 0.053 Uiso calc R 1
H H14B 0.6106 0.1849 0.2552 0.053 Uiso calc R 1
C C15 0.3994(5) 0.0913(4) 0.2741(2) 0.0342(9) Uani d . 1
C C16 0.3974(6) -0.0243(4) 0.2739(2) 0.0499(11) Uani d . 1
H H16 0.4962 -0.0637 0.2899 0.060 Uiso calc R 1
C C17 0.2500 -0.0812(6) 0.2500 0.064(2) Uani d S 1
H H17 0.2500 -0.1590 0.2500 0.076 Uiso calc SR 1
C C18 0.2500 0.1479(5) 0.2500 0.0358(13) Uani d S 1
H H18 0.2500 0.2257 0.2500 0.043 Uiso calc SR 1

loop_
_atom_site_aniso_label
_atom_site_aniso_U_11
_atom_site_aniso_U_22
_atom_site_aniso_U_33
_atom_site_aniso_U_12
_atom_site_aniso_U_13
_atom_site_aniso_U_23
Cd1 0.0447(3) 0.0372(3) 0.0335(2) 0.000 -0.00057(18) 0.000
Cl1 0.0639(8) 0.0584(8) 0.0477(7) 0.0228(6) 0.0067(6) 0.0049(6)
O1W 0.061(2) 0.087(3) 0.091(3) 0.001(2) -0.007(2) 0.033(3)
O1 0.066(2) 0.058(2) 0.0358(18) 0.0016(17) 0.0064(15) 0.0077(16)
O2 0.0547(19) 0.0426(18) 0.0472(18) 0.0057(16) -0.0026(14) 0.0094(16)
O3 0.100(3) 0.062(3) 0.070(3) 0.033(2) -0.007(2) 0.013(2)
N1 0.048(2) 0.043(3) 0.067(3) -0.0032(19) -0.001(2) -0.004(2)
N2 0.053(2) 0.040(2) 0.050(2) -0.0052(19) -0.0097(19) 0.0072(19)
C1 0.043(3) 0.034(2) 0.042(3) -0.007(2) -0.004(2) 0.001(2)
C2 0.034(2) 0.036(2) 0.036(2) -0.0032(18) -0.0009(17) 0.0023(19)
C3 0.048(3) 0.038(2) 0.042(3) 0.005(2) -0.002(2) -0.001(2)
C4 0.054(3) 0.047(3) 0.036(2) 0.005(2) 0.000(2) -0.004(2)
C5 0.043(3) 0.041(3) 0.042(3) 0.002(2) -0.003(2) 0.006(2)
C6 0.053(3) 0.043(3) 0.044(3) 0.011(2) 0.002(2) 0.000(2)
C7 0.048(3) 0.049(3) 0.036(2) 0.006(2) 0.003(2) -0.003(2)
C8 0.074(4) 0.057(3) 0.047(3) 0.010(3) 0.000(3) 0.009(3)
C9 0.057(3) 0.058(4) 0.084(4) -0.011(3) 0.016(3) -0.023(3)
C10 0.076(4) 0.085(5) 0.049(3) -0.021(3) 0.016(3) -0.016(3)
C11 0.072(4) 0.062(4) 0.050(3) -0.007(3) 0.004(3) 0.006(3)
C12 0.056(3) 0.043(3) 0.042(3) -0.002(2) 0.008(2) 0.002(2)
C13 0.037(2) 0.043(3) 0.045(3) -0.011(2) -0.002(2) -0.004(2)
C14 0.037(2) 0.057(3) 0.038(2) -0.002(2) 0.0004(19) 0.008(2)
C15 0.036(2) 0.041(2) 0.027(2) 0.0027(19) 0.0061(16) 0.0030(19)
C16 0.053(3) 0.043(3) 0.053(3) 0.009(2) -0.001(2) 0.003(2)
C17 0.072(5) 0.035(4) 0.081(6) 0.000 -0.009(4) 0.000
C18 0.042(3) 0.033(3) 0.032(3) 0.000 0.004(3) 0.000

loop_
_atom_type_symbol
_atom_type_description
_atom_type_scat_dispersion_real
_atom_type_scat_dispersion_imag
_atom_type_scat_source
C C 0.0033 0.0016 'International Tables Vol C Tables 4.2.6.8 and 6.1.1.4'
H H 0.0000 0.0000 'International Tables Vol C Tables 4.2.6.8 and 6.1.1.4'
N N 0.0061 0.0033 'International Tables Vol C Tables 4.2.6.8 and 6.1.1.4'
O O 0.0106 0.0060 'International Tables Vol C Tables 4.2.6.8 and 6.1.1.4'
Cl Cl 0.1484 0.1585 'International Tables Vol C Tables 4.2.6.8 and 6.1.1.4'
Cd Cd -0.8075 1.2024 'International Tables Vol C Tables 4.2.6.8 and 6.1.1.4'

loop_
_geom_angle_atom_site_label_1
_geom_angle_atom_site_label_2
_geom_angle_atom_site_label_3
_geom_angle_site_symmetry_1
_geom_angle_site_symmetry_3
_geom_angle
_geom_angle_publ_flag
O2 Cd1 O2 2_655 . 142.15(16) no
O2 Cd1 Cl1 2_655 2_655 96.55(8) no
O2 Cd1 Cl1 . 2_655 105.65(8) no
O2 Cd1 Cl1 2_655 . 105.65(8) no
O2 Cd1 Cl1 . . 96.55(8) no
Cl1 Cd1 Cl1 2_655 . 107.45(7) no
O2 Cd1 O1 2_655 2_655 54.40(10) no
O2 Cd1 O1 . 2_655 96.45(11) no
Cl1 Cd1 O1 2_655 2_655 150.04(8) no
Cl1 Cd1 O1 . 2_655 89.47(8) no
O2 Cd1 O1 2_655 . 96.45(11) no
O2 Cd1 O1 . . 54.40(10) no
Cl1 Cd1 O1 2_655 . 89.47(8) no
Cl1 Cd1 O1 . . 150.04(8) no
O1 Cd1 O1 2_655 . 87.16(15) no
O2 Cd1 C1 2_655 2_655 27.16(12) no
O2 Cd1 C1 . 2_655 120.56(13) no
Cl1 Cd1 C1 2_655 2_655 123.42(10) no
Cl1 Cd1 C1 . 2_655 98.32(9) no
O1 Cd1 C1 2_655 2_655 27.24(11) no
O1 Cd1 C1 . 2_655 92.15(11) no
O2 Cd1 C1 2_655 . 120.56(13) no
O2 Cd1 C1 . . 27.16(11) no
Cl1 Cd1 C1 2_655 . 98.32(9) no
Cl1 Cd1 C1 . . 123.42(10) no
O1 Cd1 C1 2_655 . 92.15(11) no
O1 Cd1 C1 . . 27.24(11) no
C1 Cd1 C1 2_655 . 108.00(18) no
H1W1 O1W H1W2 . . 110(5) no
C1 O1 Cd1 . . 87.9(3) no
C1 O2 Cd1 . . 95.2(3) no
C13 N1 C9 . . 122.8(5) no
C13 N1 H1N . . 117(3) no
C9 N1 H1N . . 120(4) no
C13 N2 C14 . . 124.8(4) no
C13 N2 H2N . . 119(3) no
C14 N2 H2N . . 115(3) no
O1 C1 O2 . . 122.5(4) no
O1 C1 C2 . . 118.9(4) no
O2 C1 C2 . . 118.6(4) no
O1 C1 Cd1 . . 64.8(2) no
O2 C1 Cd1 . . 57.7(2) no
C2 C1 Cd1 . . 176.3(3) no
C7 C2 C3 . . 119.4(4) no
C7 C2 C1 . . 120.7(4) no
C3 C2 C1 . . 119.9(4) no
C4 C3 C2 . . 119.8(4) no
C4 C3 H3 . . 120.1 no
C2 C3 H3 . . 120.1 no
C3 C4 C5 . . 120.8(4) no
C3 C4 H4 . . 119.6 no
C5 C4 H4 . . 119.6 no
C4 C5 C6 . . 119.2(4) no
C4 C5 C8 . . 119.6(4) no
C6 C5 C8 . . 121.1(4) no
C7 C6 C5 . . 119.8(4) no
C7 C6 H6 . . 120.1 no
C5 C6 H6 . . 120.1 no
C6 C7 C2 . . 120.9(4) no
C6 C7 H7 . . 119.5 no
C2 C7 H7 . . 119.5 no
O3 C8 C5 . . 124.9(5) no
O3 C8 H8 . . 117.6 no
C5 C8 H8 . . 117.6 no
C10 C9 N1 . . 120.5(5) no
C10 C9 H9 . . 119.7 no
N1 C9 H9 . . 119.7 no
C9 C10 C11 . . 118.2(5) no
C9 C10 H10 . . 120.9 no
C11 C10 H10 . . 120.9 no
C12 C11 C10 . . 121.4(5) no
C12 C11 H11 . . 119.3 no
C10 C11 H11 . . 119.3 no
C11 C12 C13 . . 119.4(5) no
C11 C12 H12 . . 120.3 no
C13 C12 H12 . . 120.3 no
N2 C13 N1 . . 117.6(4) no
N2 C13 C12 . . 124.6(4) no
N1 C13 C12 . . 117.7(4) no
N2 C14 C15 . . 112.8(3) no
N2 C14 H14A . . 109.0 no
C15 C14 H14A . . 109.0 no
N2 C14 H14B . . 109.0 no
C15 C14 H14B . . 109.0 no
H14A C14 H14B . . 107.8 no
C16 C15 C18 . . 118.6(4) no
C16 C15 C14 . . 122.0(4) no
C18 C15 C14 . . 119.4(4) no
C17 C16 C15 . . 120.3(5) no
C17 C16 H16 . . 119.8 no
C15 C16 H16 . . 119.8 no
C16 C17 C16 . 2 120.6(7) no
C16 C17 H17 . . 119.7 no
C16 C17 H17 2 . 119.7 no
C15 C18 C15 2 . 121.6(6) no
C15 C18 H18 2 . 119.2 no
C15 C18 H18 . . 119.2 no

loop_
_geom_bond_atom_site_label_1
_geom_bond_atom_site_label_2
_geom_bond_site_symmetry_2
_geom_bond_distance
_geom_bond_publ_flag
Cd1 O2 2_655 2.333(3) no
Cd1 O2 . 2.333(3) no
Cd1 Cl1 2_655 2.4707(12) no
Cd1 Cl1 . 2.4707(12) no
Cd1 O1 2_655 2.490(3) no
Cd1 O1 . 2.490(3) no
Cd1 C1 2_655 2.750(4) no
Cd1 C1 . 2.750(4) no
O1W H1W1 . 0.86(5) no
O1W H1W2 . 0.86(5) no
O1 C1 . 1.260(5) no
O2 C1 . 1.260(5) no
O3 C8 . 1.197(6) no
N1 C13 . 1.350(6) no
N1 C9 . 1.353(7) no
N1 H1N . 0.86(4) no
N2 C13 . 1.332(6) no
N2 C14 . 1.455(6) no
N2 H2N . 0.86(3) no
C1 C2 . 1.508(6) no
C2 C7 . 1.385(6) no
C2 C3 . 1.387(6) no
C3 C4 . 1.381(6) no
C3 H3 . 0.9300 no
C4 C5 . 1.384(6) no
C4 H4 . 0.9300 no
C5 C6 . 1.396(6) no
C5 C8 . 1.477(6) no
C6 C7 . 1.372(6) no
C6 H6 . 0.9300 no
C7 H7 . 0.9300 no
C8 H8 . 0.9300 no
C9 C10 . 1.342(8) no
C9 H9 . 0.9300 no
C10 C11 . 1.390(7) no
C10 H10 . 0.9300 no
C11 C12 . 1.357(6) no
C11 H11 . 0.9300 no
C12 C13 . 1.392(6) no
C12 H12 . 0.9300 no
C14 C15 . 1.510(6) no
C14 H14A . 0.9700 no
C14 H14B . 0.9700 no
C15 C16 . 1.382(6) no
C15 C18 . 1.386(5) no
C16 C17 . 1.375(6) no
C16 H16 . 0.9300 no
C17 C16 2 1.375(6) no
C17 H17 . 0.9300 no
C18 C15 2 1.386(5) no
C18 H18 . 0.9300 no

loop_
_geom_hbond_atom_site_label_D
_geom_hbond_atom_site_label_H
_geom_hbond_atom_site_label_A
_geom_hbond_site_symmetry_A
_geom_hbond_distance_DH
_geom_hbond_distance_HA
_geom_hbond_distance_DA
_geom_hbond_angle_DHA
_geom_hbond_publ_flag
O1W H1W1 Cl1 . 0.86(5) 2.37(5) 3.209(4) 167(6) yes
O1W H1W2 O1 1_455 0.86(5) 2.21(4) 3.035(5) 167(5) yes
N1 H1N O1W . 0.86(4) 1.90(4) 2.741(6) 164(5) yes
N2 H2N O1W . 0.86(3) 2.49(3) 3.164(6) 136(4) yes
N2 H2N O1 2_655 0.86(3) 2.57(4) 3.188(5) 129(4) yes

loop_
_geom_torsion_atom_site_label_1
_geom_torsion_atom_site_label_2
_geom_torsion_atom_site_label_3
_geom_torsion_atom_site_label_4
_geom_torsion_site_symmetry_1
_geom_torsion_site_symmetry_4
_geom_torsion
_geom_torsion_publ_flag
O2 Cd1 O1 C1 2_655 . -154.0(2) no
O2 Cd1 O1 C1 . . -0.3(2) no
Cl1 Cd1 O1 C1 2_655 . 109.5(2) no
Cl1 Cd1 O1 C1 . . -16.3(3) no
O1 Cd1 O1 C1 2_655 . -100.3(3) no
C1 Cd1 O1 C1 2_655 . -127.1(2) no
O2 Cd1 O2 C1 2_655 . 46.1(2) no
Cl1 Cd1 O2 C1 2_655 . -77.5(3) no
Cl1 Cd1 O2 C1 . . 172.3(2) no
O1 Cd1 O2 C1 2_655 . 82.1(3) no
O1 Cd1 O2 C1 . . 0.3(2) no
C1 Cd1 O2 C1 2_655 . 68.6(3) no
Cd1 O1 C1 O2 . . 0.5(4) no
Cd1 O1 C1 C2 . . -179.5(3) no
Cd1 O2 C1 O1 . . -0.5(4) no
Cd1 O2 C1 C2 . . 179.4(3) no
O2 Cd1 C1 O1 2_655 . 30.4(3) no
O2 Cd1 C1 O1 . . 179.5(4) no
Cl1 Cd1 C1 O1 2_655 . -72.3(2) no
Cl1 Cd1 C1 O1 . . 170.4(2) no
O1 Cd1 C1 O1 2_655 . 79.6(3) no
C1 Cd1 C1 O1 2_655 . 57.0(2) no
O2 Cd1 C1 O2 2_655 . -149.1(2) no
Cl1 Cd1 C1 O2 2_655 . 108.2(2) no
Cl1 Cd1 C1 O2 . . -9.2(3) no
O1 Cd1 C1 O2 2_655 . -100.0(2) no
O1 Cd1 C1 O2 . . -179.5(4) no
C1 Cd1 C1 O2 2_655 . -122.5(3) no
O1 C1 C2 C7 . . -19.8(6) no
O2 C1 C2 C7 . . 160.3(4) no
O1 C1 C2 C3 . . 161.0(4) no
O2 C1 C2 C3 . . -19.0(6) no
C7 C2 C3 C4 . . 1.2(6) no
C1 C2 C3 C4 . . -179.6(4) no
C2 C3 C4 C5 . . -1.4(7) no
C3 C4 C5 C6 . . 0.3(7) no
C3 C4 C5 C8 . . 178.9(4) no
C4 C5 C6 C7 . . 1.0(7) no
C8 C5 C6 C7 . . -177.6(4) no
C5 C6 C7 C2 . . -1.2(7) no
C3 C2 C7 C6 . . 0.1(7) no
C1 C2 C7 C6 . . -179.1(4) no
C4 C5 C8 O3 . . -178.1(5) no
C6 C5 C8 O3 . . 0.5(8) no
C13 N1 C9 C10 . . -0.6(8) no
N1 C9 C10 C11 . . -0.4(8) no
C9 C10 C11 C12 . . -0.1(8) no
C10 C11 C12 C13 . . 1.4(8) no
C14 N2 C13 N1 . . -167.1(4) no
C14 N2 C13 C12 . . 14.7(7) no
C9 N1 C13 N2 . . -176.4(4) no
C9 N1 C13 C12 . . 1.9(7) no
C11 C12 C13 N2 . . 175.9(4) no
C11 C12 C13 N1 . . -2.3(7) no
C13 N2 C14 C15 . . 83.6(5) no
N2 C14 C15 C16 . . -136.2(4) no
N2 C14 C15 C18 . . 45.5(5) no
C18 C15 C16 C17 . . 0.2(6) no
C14 C15 C16 C17 . . -178.2(3) no
C15 C16 C17 C16 . 2 -0.1(3) no
C16 C15 C18 C15 . 2 -0.1(3) no
C14 C15 C18 C15 . 2 178.3(4) no
